data_4328919
loop_
_publ_author_name
'Benjamin Oelkers'
'Alexander Venker'
'J\"org Sundermeyer'

_publ_section_title
;
 Molybdenum 1,4-Diazabuta-1,3-diene Tricarbonyl Solvento Complexes
 Revisited: From Solvatochromism to Attractive Ligand-Ligand Interaction
;
_journal_name_full 'Inorganic Chemistry'
_journal_page_first 4636
_journal_page_last 4643
_journal_paper_doi 10.1021/ic202517w
_journal_volume 51
_journal_year 2012
_chemical_formula_moiety 'C24 H28 Mo N2 O4, 3(C H4 O)'
_chemical_formula_sum 'C27 H40 Mo N2 O7'
_chemical_formula_weight 600.55
_chemical_name_systematic
;
 ?
;
_space_group_IT_number 14
_symmetry_cell_setting monoclinic
_symmetry_space_group_name_Hall '-P 2ybc'
_symmetry_space_group_name_H-M 'P 1 21/c 1'
_atom_sites_solution_hydrogens geom
_atom_sites_solution_primary direct
_atom_sites_solution_secondary difmap
_audit_creation_method SHELXL-97
_cell_angle_alpha 90.00
_cell_angle_beta 92.725(9)
_cell_angle_gamma 90.00
_cell_formula_units_Z 4
_cell_length_a 8.9247(9)
_cell_length_b 17.3235(16)
_cell_length_c 18.907(2)
_cell_measurement_reflns_used 6821
_cell_measurement_temperature 100(2)
_cell_measurement_theta_max 26.84
_cell_measurement_theta_min 2.16
_cell_volume 2919.8(5)
_computing_cell_refinement 'STOE X-AREA'
_computing_data_collection 'STOE X-AREA'
_computing_data_reduction 'STOE X-RED'
_computing_molecular_graphics 'DIAMOND (Brandenburg, 2011)'
_computing_publication_material 'WinGX publication routines (Farrugia, 1999)'
_computing_structure_refinement 'SHELXL-97 (Sheldrick, 1997)'
_computing_structure_solution 'SIR92 (Giacovazzo et al, 1993)'
_diffrn_ambient_temperature 100(2)
_diffrn_detector_area_resol_mean 6.67
_diffrn_measured_fraction_theta_full 0.997
_diffrn_measured_fraction_theta_max 0.987
_diffrn_measurement_device_type 'STOE IPDS 2'
_diffrn_measurement_method 'rotation method'
_diffrn_radiation_monochromator graphite
_diffrn_radiation_source 'fine-focus sealed tube'
_diffrn_radiation_type MoK\a
_diffrn_radiation_wavelength 0.71073
_diffrn_reflns_av_R_equivalents 0.1410
_diffrn_reflns_av_sigmaI/netI 0.2177
_diffrn_reflns_limit_h_max 8
_diffrn_reflns_limit_h_min -11
_diffrn_reflns_limit_k_max 21
_diffrn_reflns_limit_k_min -21
_diffrn_reflns_limit_l_max 23
_diffrn_reflns_limit_l_min -23
_diffrn_reflns_number 14714
_diffrn_reflns_theta_full 25.00
_diffrn_reflns_theta_max 26.81
_diffrn_reflns_theta_min 1.60
_exptl_absorpt_coefficient_mu 0.493
_exptl_absorpt_correction_T_max 0.9894
_exptl_absorpt_correction_T_min 0.8966
_exptl_absorpt_correction_type gaussian
_exptl_absorpt_process_details
;
a grid of  8 x  8 x  8 =   512 sampling points was used
;
_exptl_crystal_colour violet
_exptl_crystal_density_diffrn 1.366
_exptl_crystal_description plate
_exptl_crystal_F_000 1256
_exptl_crystal_size_max 0.27
_exptl_crystal_size_mid 0.17
_exptl_crystal_size_min 0.02
_refine_diff_density_max 1.899
_refine_diff_density_min -1.001
_refine_diff_density_rms 0.127
_refine_ls_extinction_method none
_refine_ls_goodness_of_fit_ref 0.829
_refine_ls_hydrogen_treatment mixed
_refine_ls_matrix_type full
_refine_ls_number_parameters 369
_refine_ls_number_reflns 6173
_refine_ls_number_restraints 24
_refine_ls_restrained_S_all 0.827
_refine_ls_R_factor_all 0.1637
_refine_ls_R_factor_gt 0.0716
_refine_ls_shift/su_max 0.001
_refine_ls_shift/su_mean 0.000
_refine_ls_structure_factor_coef Fsqd
_refine_ls_weighting_details 'calc w=1/[\s^2^(Fo^2^)+(0.0711P)^2^+0.0000P] where P=(Fo^2^+2Fc^2^)/3'
_refine_ls_weighting_scheme calc
_refine_ls_wR_factor_gt 0.1524
_refine_ls_wR_factor_ref 0.1782
_reflns_number_gt 2634
_reflns_number_total 6173
_reflns_threshold_expression >2sigma(I)
_cod_data_source_file ic202517w_si_001_04.cif
_cod_data_source_block compound3
_cod_original_cell_volume 2919.9(5)
_cod_original_sg_symbol_H-M 'P 21/c'
_cod_database_code 4328919

loop_
_symmetry_equiv_pos_as_xyz
'x, y, z'
'-x, y+1/2, -z+1/2'
'-x, -y, -z'
'x, -y-1/2, z-1/2'

loop_
_atom_site_label
_atom_site_type_symbol
_atom_site_fract_x
_atom_site_fract_y
_atom_site_fract_z
_atom_site_U_iso_or_equiv
_atom_site_adp_type
_atom_site_occupancy
_atom_site_symmetry_multiplicity
_atom_site_calc_flag
_atom_site_refinement_flags
_atom_site_disorder_assembly
_atom_site_disorder_group
C1 C 0.7152(10) 0.2692(5) 0.0816(4) 0.034(2) Uani 1 1 d . . .
C2 C 0.6922(12) 0.2262(5) 0.0140(4) 0.046(2) Uani 1 1 d . . .
H2A H 0.7032 0.1707 0.0230 0.069 Uiso 1 1 calc R . .
H2B H 0.7670 0.2428 -0.0192 0.069 Uiso 1 1 calc R . .
H2C H 0.5913 0.2367 -0.0065 0.069 Uiso 1 1 calc R . .
C3 C 0.6990(10) 0.1587(4) 0.1544(4) 0.0290(19) Uani 1 1 d . . .
C4 C 0.5521(10) 0.1333(5) 0.1593(4) 0.037(2) Uani 1 1 d . . .
C5 C 0.5267(11) 0.0561(5) 0.1740(4) 0.043(2) Uani 1 1 d . . .
H5 H 0.4266 0.0387 0.1784 0.052 Uiso 1 1 calc R . .
C6 C 0.6423(12) 0.0042(4) 0.1823(5) 0.045(2) Uani 1 1 d . . .
H6 H 0.6216 -0.0479 0.1939 0.054 Uiso 1 1 calc R . .
C7 C 0.7887(12) 0.0274(5) 0.1741(4) 0.042(2) Uani 1 1 d . . .
H7 H 0.8682 -0.0091 0.1764 0.050 Uiso 1 1 calc R . .
C8 C 0.8179(11) 0.1066(5) 0.1622(5) 0.037(2) Uani 1 1 d . . .
C9 C 0.4231(10) 0.1880(6) 0.1490(5) 0.055(2) Uani 1 1 d . . .
H9A H 0.3991 0.1947 0.0983 0.083 Uiso 1 1 calc R . .
H9B H 0.4503 0.2381 0.1701 0.083 Uiso 1 1 calc R . .
H9C H 0.3356 0.1672 0.1719 0.083 Uiso 1 1 calc R . .
C10 C 0.9782(11) 0.1323(5) 0.1584(5) 0.043(2) Uani 1 1 d . . .
H10A H 1.0449 0.0879 0.1664 0.065 Uiso 1 1 calc R . .
H10B H 1.0004 0.1715 0.1948 0.065 Uiso 1 1 calc R . .
H10C H 0.9937 0.1542 0.1115 0.065 Uiso 1 1 calc R . .
C11 C 0.7139(10) 0.3550(5) 0.0800(5) 0.038(2) Uani 1 1 d . . .
C12 C 0.6900(13) 0.3966(5) 0.0098(5) 0.049(3) Uani 1 1 d . . .
H12A H 0.5905 0.3838 -0.0112 0.073 Uiso 1 1 calc R . .
H12B H 0.7670 0.3805 -0.0224 0.073 Uiso 1 1 calc R . .
H12C H 0.6968 0.4525 0.0175 0.073 Uiso 1 1 calc R . .
C13 C 0.6941(11) 0.4727(5) 0.1456(4) 0.037(2) Uani 1 1 d . . .
C14 C 0.8132(12) 0.5247(4) 0.1563(4) 0.038(2) Uani 1 1 d . . .
C15 C 0.7752(13) 0.6012(5) 0.1655(5) 0.048(3) Uani 1 1 d . . .
H15 H 0.8530 0.6380 0.1739 0.057 Uiso 1 1 calc R . .
C16 C 0.6268(13) 0.6263(5) 0.1628(4) 0.047(3) Uani 1 1 d . . .
H16 H 0.6044 0.6795 0.1678 0.057 Uiso 1 1 calc R . .
C17 C 0.5160(12) 0.5748(5) 0.1532(5) 0.044(2) Uani 1 1 d . . .
H17 H 0.4151 0.5924 0.1523 0.053 Uiso 1 1 calc R . .
C18 C 0.5432(10) 0.4963(4) 0.1444(4) 0.034(2) Uani 1 1 d . . .
C19 C 0.9733(11) 0.4996(5) 0.1565(5) 0.047(2) Uani 1 1 d . . .
H19A H 1.0389 0.5447 0.1627 0.070 Uiso 1 1 calc R . .
H19B H 0.9923 0.4744 0.1114 0.070 Uiso 1 1 calc R . .
H19C H 0.9938 0.4632 0.1954 0.070 Uiso 1 1 calc R . .
C20 C 0.4174(11) 0.4386(5) 0.1348(5) 0.046(2) Uani 1 1 d . . .
H20A H 0.3217 0.4639 0.1432 0.069 Uiso 1 1 calc R . .
H20B H 0.4336 0.3961 0.1686 0.069 Uiso 1 1 calc R . .
H20C H 0.4151 0.4182 0.0864 0.069 Uiso 1 1 calc R . .
C21 C 0.5821(9) 0.3160(5) 0.2786(4) 0.0334(16) Uani 1 1 d . . .
C22 C 0.8164(10) 0.3957(4) 0.3056(5) 0.033(2) Uani 1 1 d . . .
C23 C 0.8238(10) 0.2400(5) 0.3097(5) 0.033(2) Uani 1 1 d . . .
C24 C 1.1437(8) 0.3166(5) 0.2331(4) 0.0370(17) Uani 1 1 d . . .
H24A H 1.1436 0.3582 0.2682 0.055 Uiso 1 1 calc R . .
H24B H 1.2281 0.3237 0.2024 0.055 Uiso 1 1 calc R . .
H24C H 1.1535 0.2667 0.2574 0.055 Uiso 1 1 calc R . .
C100 C 0.1102(14) 0.3611(6) 0.0049(5) 0.062(3) Uani 1 1 d . . .
H10D H 0.1000 0.4129 0.0251 0.093 Uiso 1 1 calc R . .
H10E H 0.0455 0.3567 -0.0382 0.093 Uiso 1 1 calc R . .
H10F H 0.2148 0.3525 -0.0066 0.093 Uiso 1 1 calc R . .
C200 C 0.1725(15) 0.1769(8) -0.0763(5) 0.077(3) Uani 1 1 d . . .
H20D H 0.1060 0.2182 -0.0943 0.116 Uiso 1 1 calc R . .
H20E H 0.1305 0.1267 -0.0909 0.116 Uiso 1 1 calc R . .
H20F H 0.2717 0.1831 -0.0956 0.116 Uiso 1 1 calc R . .
N1 N 0.7257(8) 0.2404(4) 0.1449(4) 0.0342(18) Uani 1 1 d . . .
N2 N 0.7242(8) 0.3897(4) 0.1416(4) 0.0303(16) Uani 1 1 d . . .
O1 O 0.4735(6) 0.3158(4) 0.3103(3) 0.0391(13) Uani 1 1 d . . .
O2 O 0.8336(7) 0.4460(4) 0.3494(3) 0.0496(17) Uani 1 1 d . . .
O3 O 0.8450(7) 0.1940(4) 0.3542(3) 0.0422(15) Uani 1 1 d . . .
O4 O 1.0089(6) 0.3182(4) 0.1919(3) 0.0380(12) Uani 1 1 d . . .
H4 H 1.0272 0.3131 0.1490 0.057 Uiso 1 1 calc R . .
O100 O 0.0674(9) 0.3051(4) 0.0549(3) 0.067(2) Uani 1 1 d . . .
H100 H 0.1167 0.2644 0.0494 0.100 Uiso 1 1 calc R . .
O200 O 0.1856(12) 0.1806(5) -0.0020(3) 0.089(3) Uani 1 1 d . . .
H200 H 0.1750 0.1362 0.0150 0.133 Uiso 1 1 calc R . .
Mo1 Mo 0.77750(8) 0.31710(4) 0.23659(4) 0.02763(19) Uani 1 1 d . . .
C300 C 0.420(3) 0.0076(14) 0.0074(13) 0.081(7) Uani 0.50 1 d PDU A -1
H30A H 0.5017 0.0451 0.0124 0.121 Uiso 0.50 1 calc PR A -1
H30B H 0.3992 -0.0039 -0.0429 0.121 Uiso 0.50 1 calc PR A -1
H30C H 0.4486 -0.0400 0.0326 0.121 Uiso 0.50 1 calc PR A -1
O300 O 0.286(2) 0.0394(14) 0.0371(15) 0.086(7) Uani 0.50 1 d PDU A -1
C301 C 0.058(3) 0.0058(16) 0.0058(14) 0.082(8) Uani 0.50 1 d PDU B -2
H30D H 0.0053 -0.0068 0.0485 0.123 Uiso 0.50 1 calc PR B -2
H30E H 0.0644 -0.0403 -0.0240 0.123 Uiso 0.50 1 calc PR B -2
H30F H 0.0040 0.0466 -0.0207 0.123 Uiso 0.50 1 calc PR B -2
O301 O 0.210(2) 0.0326(15) 0.0259(12) 0.077(7) Uani 0.50 1 d PDU B -2
H300 H 0.243(4) 0.005(3) 0.060(3) 0.116 Uiso 1 1 d D C -1

loop_
_atom_site_aniso_label
_atom_site_aniso_U_11
_atom_site_aniso_U_22
_atom_site_aniso_U_33
_atom_site_aniso_U_23
_atom_site_aniso_U_13
_atom_site_aniso_U_12
C1 0.028(5) 0.035(4) 0.038(5) 0.000(4) 0.004(4) 0.002(4)
C2 0.061(7) 0.036(5) 0.042(5) -0.003(4) 0.003(5) 0.005(5)
C3 0.035(5) 0.016(4) 0.037(4) 0.000(3) 0.002(4) -0.006(3)
C4 0.032(5) 0.036(5) 0.043(5) -0.010(4) -0.001(4) -0.004(4)
C5 0.048(6) 0.039(5) 0.043(5) -0.004(4) 0.016(4) -0.014(4)
C6 0.058(7) 0.016(4) 0.060(6) 0.001(4) 0.010(5) 0.006(4)
C7 0.049(6) 0.030(4) 0.046(5) -0.001(4) 0.005(5) 0.010(4)
C8 0.036(6) 0.032(4) 0.043(5) -0.006(4) 0.005(4) 0.000(4)
C9 0.041(5) 0.049(5) 0.076(6) -0.018(6) 0.011(5) -0.005(6)
C10 0.046(6) 0.031(4) 0.053(5) 0.005(4) 0.003(5) 0.004(4)
C11 0.027(5) 0.042(5) 0.045(5) 0.002(4) -0.001(4) 0.000(4)
C12 0.062(7) 0.042(5) 0.043(5) -0.002(4) 0.005(5) 0.005(5)
C13 0.042(6) 0.035(5) 0.033(4) 0.009(4) 0.001(4) 0.007(4)
C14 0.056(7) 0.020(4) 0.037(5) 0.005(3) 0.000(4) 0.002(4)
C15 0.069(8) 0.025(4) 0.049(5) -0.002(4) 0.003(5) 0.002(5)
C16 0.071(8) 0.032(4) 0.040(5) 0.003(4) 0.002(5) 0.011(5)
C17 0.051(7) 0.033(5) 0.048(5) 0.012(4) 0.007(5) 0.011(4)
C18 0.040(6) 0.026(4) 0.037(5) 0.001(3) 0.007(4) 0.000(4)
C19 0.038(6) 0.032(5) 0.070(6) 0.008(4) -0.005(5) -0.006(4)
C20 0.031(5) 0.044(5) 0.062(6) 0.007(4) -0.001(4) 0.003(4)
C21 0.025(4) 0.025(3) 0.050(4) -0.002(4) -0.006(4) -0.006(4)
C22 0.022(5) 0.018(4) 0.058(5) 0.009(4) 0.003(4) -0.003(3)
C23 0.019(5) 0.035(4) 0.044(5) -0.007(4) 0.009(4) 0.002(4)
C24 0.021(4) 0.039(4) 0.051(4) 0.005(5) 0.002(3) 0.008(4)
C100 0.064(8) 0.072(7) 0.051(6) -0.003(5) 0.019(5) -0.008(6)
C200 0.101(10) 0.071(7) 0.061(6) -0.001(6) 0.018(6) 0.002(8)
N1 0.022(4) 0.021(3) 0.060(5) 0.004(3) 0.007(4) -0.003(3)
N2 0.019(4) 0.029(4) 0.043(4) 0.014(3) -0.002(3) 0.001(3)
O1 0.026(3) 0.027(2) 0.066(4) 0.004(3) 0.019(3) 0.000(3)
O2 0.045(4) 0.039(3) 0.065(4) -0.013(3) 0.002(3) -0.002(3)
O3 0.043(4) 0.040(4) 0.044(3) 0.008(3) 0.005(3) 0.007(3)
O4 0.026(3) 0.036(3) 0.053(3) 0.000(4) 0.006(2) 0.006(3)
O100 0.073(5) 0.077(5) 0.052(4) 0.009(4) 0.024(3) 0.003(4)
O200 0.146(8) 0.074(5) 0.046(4) 0.001(4) 0.010(4) 0.031(7)
Mo1 0.0232(3) 0.0215(3) 0.0383(3) -0.0007(4) 0.0032(2) 0.0004(4)
C300 0.077(19) 0.082(15) 0.085(16) -0.020(13) 0.018(14) 0.028(14)
O300 0.089(18) 0.075(12) 0.093(14) 0.030(11) -0.007(15) 0.008(14)
C301 0.09(2) 0.080(15) 0.074(15) 0.025(13) -0.032(17) -0.015(18)
O301 0.076(16) 0.086(13) 0.070(12) 0.017(10) 0.001(12) 0.003(13)

loop_
_atom_type_symbol
_atom_type_description
_atom_type_scat_dispersion_real
_atom_type_scat_dispersion_imag
_atom_type_scat_source
C C 0.0033 0.0016 'International Tables Vol C Tables 4.2.6.8 and 6.1.1.4'
H H 0.0000 0.0000 'International Tables Vol C Tables 4.2.6.8 and 6.1.1.4'
N N 0.0061 0.0033 'International Tables Vol C Tables 4.2.6.8 and 6.1.1.4'
O O 0.0106 0.0060 'International Tables Vol C Tables 4.2.6.8 and 6.1.1.4'
Mo Mo -1.6832 0.6857 'International Tables Vol C Tables 4.2.6.8 and 6.1.1.4'

loop_
_geom_angle_atom_site_label_1
_geom_angle_atom_site_label_2
_geom_angle_atom_site_label_3
_geom_angle
N1 C1 C2 127.0(8)
N1 C1 C11 113.8(8)
C2 C1 C11 118.9(8)
C1 C2 H2A 109.5
C1 C2 H2B 109.5
H2A C2 H2B 109.5
C1 C2 H2C 109.5
H2A C2 H2C 109.5
H2B C2 H2C 109.5
C4 C3 C8 120.1(7)
C4 C3 N1 118.7(8)
C8 C3 N1 121.1(8)
C5 C4 C3 118.9(8)
C5 C4 C9 120.3(9)
C3 C4 C9 120.8(8)
C6 C5 C4 121.7(9)
C6 C5 H5 119.2
C4 C5 H5 119.2
C5 C6 C7 120.5(8)
C5 C6 H6 119.8
C7 C6 H6 119.8
C6 C7 C8 118.7(8)
C6 C7 H7 120.6
C8 C7 H7 120.6
C3 C8 C7 119.9(9)
C3 C8 C10 121.6(7)
C7 C8 C10 118.5(8)
C4 C9 H9A 109.5
C4 C9 H9B 109.5
H9A C9 H9B 109.5
C4 C9 H9C 109.5
H9A C9 H9C 109.5
H9B C9 H9C 109.5
C8 C10 H10A 109.5
C8 C10 H10B 109.5
H10A C10 H10B 109.5
C8 C10 H10C 109.5
H10A C10 H10C 109.5
H10B C10 H10C 109.5
N2 C11 C1 116.2(8)
N2 C11 C12 124.2(8)
C1 C11 C12 119.5(8)
C11 C12 H12A 109.5
C11 C12 H12B 109.5
H12A C12 H12B 109.5
C11 C12 H12C 109.5
H12A C12 H12C 109.5
H12B C12 H12C 109.5
C14 C13 C18 122.3(8)
C14 C13 N2 119.9(8)
C18 C13 N2 117.5(8)
C15 C14 C13 116.5(10)
C15 C14 C19 121.3(9)
C13 C14 C19 122.1(7)
C14 C15 C16 122.2(10)
C14 C15 H15 118.9
C16 C15 H15 118.9
C17 C16 C15 119.5(9)
C17 C16 H16 120.2
C15 C16 H16 120.2
C16 C17 C18 122.3(10)
C16 C17 H17 118.8
C18 C17 H17 118.8
C17 C18 C13 117.0(8)
C17 C18 C20 121.9(9)
C13 C18 C20 121.1(8)
C14 C19 H19A 109.5
C14 C19 H19B 109.5
H19A C19 H19B 109.5
C14 C19 H19C 109.5
H19A C19 H19C 109.5
H19B C19 H19C 109.5
C18 C20 H20A 109.5
C18 C20 H20B 109.5
H20A C20 H20B 109.5
C18 C20 H20C 109.5
H20A C20 H20C 109.5
H20B C20 H20C 109.5
O1 C21 Mo1 173.1(7)
O2 C22 Mo1 176.8(7)
O3 C23 Mo1 177.0(7)
O4 C24 H24A 109.5
O4 C24 H24B 109.5
H24A C24 H24B 109.5
O4 C24 H24C 109.5
H24A C24 H24C 109.5
H24B C24 H24C 109.5
O100 C100 H10D 109.5
O100 C100 H10E 109.5
H10D C100 H10E 109.5
O100 C100 H10F 109.5
H10D C100 H10F 109.5
H10E C100 H10F 109.5
O200 C200 H20D 109.5
O200 C200 H20E 109.5
H20D C200 H20E 109.5
O200 C200 H20F 109.5
H20D C200 H20F 109.5
H20E C200 H20F 109.5
C1 N1 C3 119.0(8)
C1 N1 Mo1 119.7(5)
C3 N1 Mo1 121.3(6)
C11 N2 C13 119.4(7)
C11 N2 Mo1 117.5(5)
C13 N2 Mo1 123.1(5)
C24 O4 H4 109.5
C100 O100 H100 109.5
C200 O200 H200 109.5
C22 Mo1 C21 82.3(3)
C22 Mo1 C23 88.8(3)
C21 Mo1 C23 82.4(3)
C22 Mo1 N1 171.3(3)
C21 Mo1 N1 99.0(3)
C23 Mo1 N1 100.0(3)
C22 Mo1 N2 100.0(3)
C21 Mo1 N2 100.0(3)
C23 Mo1 N2 171.1(3)
N1 Mo1 N2 71.3(2)
C300 O300 H300 110(4)
O301 C301 H30D 109.5
O301 C301 H30E 109.5
H30D C301 H30E 109.5
O301 C301 H30F 109.5
H30D C301 H30F 109.5
H30E C301 H30F 109.5
C301 O301 H300 108(4)

loop_
_geom_bond_atom_site_label_1
_geom_bond_atom_site_label_2
_geom_bond_distance
C1 N1 1.297(10)
C1 C2 1.485(11)
C1 C11 1.487(10)
C2 H2A 0.9800
C2 H2B 0.9800
C2 H2C 0.9800
C3 C4 1.391(12)
C3 C8 1.396(12)
C3 N1 1.447(10)
C4 C5 1.386(12)
C4 C9 1.497(13)
C5 C6 1.371(13)
C5 H5 0.9500
C6 C7 1.383(13)
C6 H6 0.9500
C7 C8 1.417(12)
C7 H7 0.9500
C8 C10 1.502(13)
C9 H9A 0.9800
C9 H9B 0.9800
C9 H9C 0.9800
C10 H10A 0.9800
C10 H10B 0.9800
C10 H10C 0.9800
C11 N2 1.310(11)
C11 C12 1.516(12)
C12 H12A 0.9800
C12 H12B 0.9800
C12 H12C 0.9800
C13 C14 1.401(13)
C13 C18 1.406(12)
C13 N2 1.465(11)
C14 C15 1.380(11)
C14 C19 1.494(13)
C15 C16 1.393(14)
C15 H15 0.9500
C16 C17 1.337(14)
C16 H16 0.9500
C17 C18 1.393(11)
C17 H17 0.9500
C18 C20 1.509(12)
C19 H19A 0.9800
C19 H19B 0.9800
C19 H19C 0.9800
C20 H20A 0.9800
C20 H20B 0.9800
C20 H20C 0.9800
C21 O1 1.164(8)
C21 Mo1 1.950(8)
C22 O2 1.208(10)
C22 Mo1 1.906(9)
C23 O3 1.168(9)
C23 Mo1 1.952(9)
C24 O4 1.401(9)
C24 H24A 0.9800
C24 H24B 0.9800
C24 H24C 0.9800
C100 O100 1.419(11)
C100 H10D 0.9800
C100 H10E 0.9800
C100 H10F 0.9800
C200 O200 1.407(11)
C200 H20D 0.9800
C200 H20E 0.9800
C200 H20F 0.9800
N1 Mo1 2.215(7)
N2 Mo1 2.226(6)
O4 H4 0.8400
O100 H100 0.8400
O200 H200 0.8400
C300 O300 1.448(18)
C300 H30A 0.9800
C300 H30B 0.9800
C300 H30C 0.9800
O300 H300 0.84(2)
C301 O301 1.461(17)
C301 H30D 0.9800
C301 H30E 0.9800
C301 H30F 0.9800
O301 H300 0.84(2)

loop_
_geom_torsion_atom_site_label_1
_geom_torsion_atom_site_label_2
_geom_torsion_atom_site_label_3
_geom_torsion_atom_site_label_4
_geom_torsion
C8 C3 C4 C5 1.7(12)
N1 C3 C4 C5 -174.9(8)
C8 C3 C4 C9 -178.2(8)
N1 C3 C4 C9 5.1(12)
C3 C4 C5 C6 -1.2(13)
C9 C4 C5 C6 178.7(8)
C4 C5 C6 C7 -2.0(14)
C5 C6 C7 C8 4.7(14)
C4 C3 C8 C7 1.0(12)
N1 C3 C8 C7 177.6(8)
C4 C3 C8 C10 -178.9(8)
N1 C3 C8 C10 -2.4(12)
C6 C7 C8 C3 -4.2(13)
C6 C7 C8 C10 175.7(8)
N1 C1 C11 N2 0.4(13)
C2 C1 C11 N2 175.4(7)
N1 C1 C11 C12 -175.3(8)
C2 C1 C11 C12 -0.3(15)
C18 C13 C14 C15 -0.3(12)
N2 C13 C14 C15 -174.6(8)
C18 C13 C14 C19 -179.1(8)
N2 C13 C14 C19 6.6(12)
C13 C14 C15 C16 -1.3(13)
C19 C14 C15 C16 177.5(8)
C14 C15 C16 C17 2.1(14)
C15 C16 C17 C18 -1.1(14)
C16 C17 C18 C13 -0.4(13)
C16 C17 C18 C20 178.9(8)
C14 C13 C18 C17 1.2(12)
N2 C13 C18 C17 175.6(7)
C14 C13 C18 C20 -178.2(8)
N2 C13 C18 C20 -3.7(12)
C2 C1 N1 C3 -6.4(14)
C11 C1 N1 C3 168.1(8)
C2 C1 N1 Mo1 175.3(7)
C11 C1 N1 Mo1 -10.2(11)
C4 C3 N1 C1 -84.4(10)
C8 C3 N1 C1 99.0(10)
C4 C3 N1 Mo1 93.9(8)
C8 C3 N1 Mo1 -82.7(9)
C1 C11 N2 C13 -168.0(8)
C12 C11 N2 C13 7.5(13)
C1 C11 N2 Mo1 9.3(11)
C12 C11 N2 Mo1 -175.2(7)
C14 C13 N2 C11 -105.4(10)
C18 C13 N2 C11 80.0(10)
C14 C13 N2 Mo1 77.5(9)
C18 C13 N2 Mo1 -97.1(8)
C1 N1 Mo1 C21 108.8(7)
C3 N1 Mo1 C21 -69.5(7)
C1 N1 Mo1 C23 -167.4(6)
C3 N1 Mo1 C23 14.3(7)
C1 N1 Mo1 N2 11.2(6)
C3 N1 Mo1 N2 -167.0(7)
C11 N2 Mo1 C22 169.5(6)
C13 N2 Mo1 C22 -13.3(7)
C11 N2 Mo1 C21 -106.7(7)
C13 N2 Mo1 C21 70.5(7)
C11 N2 Mo1 N1 -10.6(6)
C13 N2 Mo1 N1 166.6(8)
